data_1568980
loop_
_publ_author_name
'Oberdorf, Kai'
'Hanft, Anna'
'Xie, Xiulan'
'Bickelhaupt, F. Matthias'
'Poater, Jordi'
'Lichtenberg, Crispin'

_publ_section_title
;
 Insertion of CO<sub>2</sub> and CS<sub>2</sub> into Bi-N bonds enables
 catalyzed CH-activation and light-induced bismuthinidene transfer.
;
_journal_issue 19
_journal_name_full 'Chemical science'
_journal_page_first 5214
_journal_page_last 5219
_journal_paper_doi 10.1039/d3sc01635h
_journal_volume 14
_journal_year 2023
_chemical_formula_moiety 'C22 H29 Bi N O2 S O3 C F3'
_chemical_formula_sum 'C23 H29 Bi F3 N O5 S'
_chemical_formula_weight 697.51
_space_group_crystal_system monoclinic
_space_group_IT_number 14
_space_group_name_Hall '-P 2ybc'
_space_group_name_H-M_alt 'P 1 21/c 1'
_atom_sites_solution_hydrogens geom
_atom_sites_solution_primary dual
_atom_sites_solution_secondary difmap
_audit_creation_method SHELXL-2018/3
_audit_update_record
;
2022-11-30 deposited with the CCDC.	2023-04-21 downloaded from the CCDC.
;
_cell_angle_alpha 90
_cell_angle_beta 109.56(3)
_cell_angle_gamma 90
_cell_formula_units_Z 4
_cell_length_a 10.160(6)
_cell_length_b 18.258(13)
_cell_length_c 14.044(8)
_cell_measurement_reflns_used 9212
_cell_measurement_temperature 180(2)
_cell_measurement_theta_max 25.04
_cell_measurement_theta_min 3.08
_cell_volume 2455(3)
_computing_cell_refinement 'Saint+ ver. V8.40A (Bruker AXS)'
_computing_data_collection 'APEX2 ver. 2014.9 (Bruker AXS)'
_computing_data_reduction 'Saint+ ver. V8.40A (Bruker AXS)'
_computing_molecular_graphics 'ShelXLe (Huebschle et all, 2011)'
_computing_publication_material 'SHELXL-2018/3 (Sheldrick, 2018)'
_computing_structure_refinement 'SHELXL-2018/3 (Sheldrick, 2018)'
_computing_structure_solution 'SHELXT (Sheldrick, 2014)'
_diffrn_ambient_temperature 180(2)
_diffrn_detector 'CMOS area detector (Photon 100)'
_diffrn_detector_area_resol_mean 10.24
_diffrn_measured_fraction_theta_full 0.991
_diffrn_measured_fraction_theta_max 0.991
_diffrn_measurement_device_type 'Bruker D8 Quest'
_diffrn_measurement_method '\f and \w scans'
_diffrn_radiation_monochromator 'multi-layer mirror'
_diffrn_radiation_type MoK\a
_diffrn_radiation_wavelength 0.71073
_diffrn_reflns_av_R_equivalents 0.0545
_diffrn_reflns_av_unetI/netI 0.0459
_diffrn_reflns_Laue_measured_fraction_full 0.991
_diffrn_reflns_Laue_measured_fraction_max 0.991
_diffrn_reflns_limit_h_max 12
_diffrn_reflns_limit_h_min -12
_diffrn_reflns_limit_k_max 21
_diffrn_reflns_limit_k_min -19
_diffrn_reflns_limit_l_max 16
_diffrn_reflns_limit_l_min -13
_diffrn_reflns_number 16184
_diffrn_reflns_point_group_measured_fraction_full 0.991
_diffrn_reflns_point_group_measured_fraction_max 0.991
_diffrn_reflns_theta_full 25.049
_diffrn_reflns_theta_max 25.049
_diffrn_reflns_theta_min 3.112
_diffrn_source 'microfocus sealed tube (Incoatec ImS)'
_exptl_absorpt_coefficient_mu 7.324
_exptl_absorpt_correction_T_max 0.4286
_exptl_absorpt_correction_T_min 0.3212
_exptl_absorpt_correction_type multi-scan
_exptl_absorpt_process_details 'SadAbs 2016/2 (Bruker AXS)'
_exptl_crystal_colour yellow
_exptl_crystal_density_diffrn 1.887
_exptl_crystal_description block
_exptl_crystal_F_000 1360
_exptl_crystal_size_max 0.28
_exptl_crystal_size_mid 0.16
_exptl_crystal_size_min 0.095
_refine_diff_density_max 0.768
_refine_diff_density_min -0.585
_refine_diff_density_rms 0.121
_refine_ls_extinction_method none
_refine_ls_goodness_of_fit_ref 0.898
_refine_ls_hydrogen_treatment constr
_refine_ls_matrix_type full
_refine_ls_number_parameters 309
_refine_ls_number_reflns 4318
_refine_ls_number_restraints 0
_refine_ls_restrained_S_all 0.898
_refine_ls_R_factor_all 0.0300
_refine_ls_R_factor_gt 0.0262
_refine_ls_shift/su_max 0.003
_refine_ls_shift/su_mean 0.000
_refine_ls_structure_factor_coef Fsqd
_refine_ls_weighting_details 'w=1/[\s^2^(Fo^2^)+(0.0436P)^2^+2.2500P] where P=(Fo^2^+2Fc^2^)/3'
_refine_ls_weighting_scheme calc
_refine_ls_wR_factor_gt 0.0674
_refine_ls_wR_factor_ref 0.0698
_reflns_Friedel_coverage 0.000
_reflns_number_gt 3903
_reflns_number_total 4318
_reflns_threshold_expression 'I > 2\s(I)'
_cod_data_source_file d3sc01635h2.cif
_cod_data_source_block 4-Me
_cod_depositor_comments 'Adding full bibliography for 1568978--1568980.cif.'
_cod_original_sg_symbol_H-M 'P 21/c'
_cod_database_code 1568980
_shelx_shelxl_version_number 2018/3
_shelx_space_group_comment
;
The symmetry employed for this shelxl refinement is uniquely defined
by the following loop, which should always be used as a source of
symmetry information in preference to the above space-group names.
They are only intended as comments.
;
_shelx_estimated_absorpt_t_min 0.234
_shelx_estimated_absorpt_t_max 0.543

loop_
_space_group_symop_operation_xyz
'x, y, z'
'-x, y+1/2, -z+1/2'
'-x, -y, -z'
'x, -y-1/2, z-1/2'

loop_
_atom_site_label
_atom_site_type_symbol
_atom_site_fract_x
_atom_site_fract_y
_atom_site_fract_z
_atom_site_U_iso_or_equiv
_atom_site_adp_type
_atom_site_occupancy
_atom_site_site_symmetry_order
_atom_site_calc_flag
_atom_site_refinement_flags_posn
_atom_site_refinement_flags_adp
_atom_site_refinement_flags_occupancy
_atom_site_disorder_assembly
_atom_site_disorder_group
Bi1 Bi 0.59506(2) 0.76904(2) 0.59684(2) 0.02166(8) Uani 1 1 d . . . . .
N1 N 0.3811(3) 0.64884(19) 0.6717(3) 0.0270(8) Uani 1 1 d . . . . .
H1 H 0.324299 0.621908 0.692648 0.032 Uiso 1 1 calc R U . . .
F1 F 0.0791(4) 0.5875(2) 0.8251(4) 0.0917(14) Uani 1 1 d . . . . .
S1 S 0.21743(10) 0.47538(6) 0.79393(8) 0.0295(2) Uani 1 1 d . . . . .
O1 O 0.2259(3) 0.51822(19) 0.7093(2) 0.0431(8) Uani 1 1 d . . . . .
C1 C 0.3858(4) 0.7215(2) 0.5232(3) 0.0223(9) Uani 1 1 d . . . . .
O5 O 0.4751(3) 0.86002(17) 0.6604(2) 0.0369(7) Uani 1 1 d . . . . .
O2 O 0.1790(3) 0.39989(18) 0.7719(3) 0.0476(9) Uani 1 1 d . . . . .
F2 F -0.0512(3) 0.5003(3) 0.7434(3) 0.0902(14) Uani 1 1 d . . . . .
C2 C 0.3222(4) 0.6741(2) 0.5728(3) 0.0233(8) Uani 1 1 d . . . . .
O4 O 0.6800(3) 0.65520(15) 0.5326(2) 0.0316(7) Uani 1 1 d . . . . .
C3 C 0.1872(4) 0.6482(2) 0.5191(3) 0.0264(9) Uani 1 1 d . . . . .
H3 H 0.140996 0.616697 0.551542 0.032 Uiso 1 1 calc R U . . .
O3 O 0.3281(3) 0.48793(19) 0.8877(2) 0.0432(8) Uani 1 1 d . . . . .
F3 F 0.0535(3) 0.4909(2) 0.9026(3) 0.0635(9) Uani 1 1 d . . . . .
C6 C 0.3148(4) 0.7409(2) 0.4229(3) 0.0260(9) Uani 1 1 d . . . . .
H6 H 0.358921 0.773516 0.390386 0.031 Uiso 1 1 calc R U . . .
C5 C 0.1831(4) 0.7148(2) 0.3688(3) 0.0277(9) Uani 1 1 d . . . . .
C4 C 0.1213(4) 0.6682(2) 0.4198(3) 0.0294(10) Uani 1 1 d . . . . .
H4 H 0.030640 0.649521 0.385144 0.035 Uiso 1 1 calc R U . . .
C8 C 0.6186(4) 0.7045(2) 0.7330(3) 0.0212(8) Uani 1 1 d . . . . .
C7 C 0.1097(5) 0.7360(3) 0.2605(4) 0.0400(12) Uani 1 1 d . . . . .
H00C H 0.047122 0.696327 0.225726 0.060 Uiso 1 1 calc R U . . .
H00D H 0.178971 0.744851 0.227225 0.060 Uiso 1 1 calc R U . . .
H00E H 0.055267 0.780692 0.258107 0.060 Uiso 1 1 calc R U . . .
C9 C 0.5136(4) 0.6583(2) 0.7439(3) 0.0224(8) Uani 1 1 d . . . . .
C10 C 0.5434(4) 0.6172(2) 0.8332(3) 0.0253(9) Uani 1 1 d . . . . .
H10 H 0.473182 0.586391 0.842347 0.030 Uiso 1 1 calc R U . . .
C11 C 0.6708(4) 0.6206(2) 0.9069(3) 0.0268(9) Uani 1 1 d . . . . .
H11 H 0.687612 0.591825 0.966196 0.032 Uiso 1 1 calc R U . . .
C12 C 0.7787(4) 0.6657(2) 0.8975(3) 0.0267(9) Uani 1 1 d . . . . .
C13 C 0.7482(4) 0.7074(2) 0.8115(3) 0.0253(9) Uani 1 1 d . . . . .
H13 H 0.817722 0.739790 0.804755 0.030 Uiso 1 1 calc R U . . .
C14 C 0.9201(4) 0.6671(3) 0.9796(3) 0.0361(10) Uani 1 1 d . . . . .
H00P H 0.968437 0.620646 0.979537 0.054 Uiso 1 1 calc R U . . .
H00Q H 0.907999 0.674044 1.045324 0.054 Uiso 1 1 calc R U . . .
H00R H 0.975688 0.707527 0.967057 0.054 Uiso 1 1 calc R U . . .
C15 C 0.0668(5) 0.5154(3) 0.8175(4) 0.0481(13) Uani 1 1 d . . . . .
C16 C 0.6352(6) 0.5842(3) 0.5526(5) 0.0553(16) Uani 1 1 d . . . . .
H00S H 0.532777 0.579080 0.520678 0.066 Uiso 1 1 calc R U . . .
H00T H 0.659983 0.576246 0.626273 0.066 Uiso 1 1 calc R U . . .
C17 C 0.7096(5) 0.5304(2) 0.5083(4) 0.0371(11) Uani 1 1 d . . . . .
H00A H 0.652342 0.517690 0.438163 0.045 Uiso 1 1 calc R U . . .
H00B H 0.731835 0.485031 0.549212 0.045 Uiso 1 1 calc R U . . .
C18 C 0.8429(5) 0.5703(3) 0.5110(4) 0.0405(11) Uani 1 1 d . . . . .
H00H H 0.925528 0.549024 0.563110 0.049 Uiso 1 1 calc R U . . .
H00J H 0.856665 0.567471 0.444535 0.049 Uiso 1 1 calc R U . . .
C19 C 0.8199(5) 0.6472(3) 0.5361(6) 0.0624(18) Uani 1 1 d . . . . .
H00W H 0.884271 0.659439 0.604552 0.075 Uiso 1 1 calc R U . . .
H19 H 0.839051 0.680903 0.487160 0.075 Uiso 1 1 calc R U . . .
C20 C 0.3701(5) 0.9083(3) 0.5922(4) 0.0431(12) Uani 1 1 d . . . . .
H00K H 0.315990 0.881963 0.529666 0.052 Uiso 1 1 calc R U . . .
H00O H 0.414781 0.951655 0.573734 0.052 Uiso 1 1 calc R U . . .
C21 C 0.2777(5) 0.9304(3) 0.6508(5) 0.0547(15) Uani 1 1 d . . . . .
H00U H 0.201280 0.894659 0.642100 0.066 Uiso 1 1 calc R U . . .
H00V H 0.237103 0.979625 0.630489 0.066 Uiso 1 1 calc R U . . .
C22 C 0.3779(6) 0.9305(3) 0.7579(5) 0.0618(16) Uani 1 1 d . . . . .
H22 H 0.327671 0.923209 0.806652 0.074 Uiso 1 1 calc R U . . .
H00Z H 0.430398 0.977145 0.773687 0.074 Uiso 1 1 calc R U . . .
C23 C 0.4745(6) 0.8670(3) 0.7610(4) 0.0483(13) Uani 1 1 d . . . . .
H00F H 0.569663 0.877230 0.808147 0.058 Uiso 1 1 calc R U . . .
H00G H 0.439470 0.821601 0.782771 0.058 Uiso 1 1 calc R U . . .

loop_
_atom_site_aniso_label
_atom_site_aniso_U_11
_atom_site_aniso_U_22
_atom_site_aniso_U_33
_atom_site_aniso_U_23
_atom_site_aniso_U_13
_atom_site_aniso_U_12
Bi1 0.02350(10) 0.02107(11) 0.02106(12) 0.00171(5) 0.00831(7) -0.00299(5)
N1 0.0240(16) 0.0318(19) 0.026(2) 0.0070(16) 0.0093(14) -0.0045(14)
F1 0.122(3) 0.049(2) 0.136(4) 0.016(2) 0.087(3) 0.026(2)
S1 0.0298(5) 0.0322(6) 0.0254(6) 0.0014(5) 0.0079(4) -0.0086(4)
O1 0.0536(19) 0.051(2) 0.0277(18) 0.0005(16) 0.0171(15) -0.0181(16)
C1 0.0192(18) 0.024(2) 0.024(2) -0.0028(16) 0.0079(16) -0.0022(14)
O5 0.0436(17) 0.0348(17) 0.0269(17) -0.0008(14) 0.0045(13) 0.0154(14)
O2 0.0518(19) 0.0336(18) 0.053(2) -0.0018(16) 0.0114(16) -0.0114(15)
F2 0.0335(17) 0.147(4) 0.080(3) 0.033(3) 0.0053(17) 0.011(2)
C2 0.0235(18) 0.021(2) 0.027(2) -0.0002(17) 0.0104(16) 0.0023(14)
O4 0.0377(15) 0.0241(15) 0.0404(19) -0.0015(14) 0.0227(14) -0.0005(12)
C3 0.0235(18) 0.023(2) 0.034(2) -0.0002(18) 0.0121(17) -0.0008(15)
O3 0.0337(17) 0.057(2) 0.0327(19) -0.0003(16) 0.0031(14) -0.0117(15)
F3 0.0624(19) 0.080(2) 0.064(2) 0.0232(19) 0.0427(17) 0.0100(17)
C6 0.027(2) 0.026(2) 0.026(2) 0.0006(18) 0.0111(18) 0.0011(16)
C5 0.028(2) 0.031(2) 0.022(2) -0.0046(18) 0.0061(17) 0.0044(17)
C4 0.0217(18) 0.029(2) 0.036(3) -0.0029(19) 0.0076(17) 0.0004(16)
C8 0.0248(18) 0.0184(19) 0.022(2) 0.0030(16) 0.0101(15) 0.0000(15)
C7 0.041(3) 0.045(3) 0.030(3) 0.002(2) 0.006(2) 0.0004(19)
C9 0.0241(18) 0.0212(19) 0.024(2) -0.0016(17) 0.0109(16) 0.0007(15)
C10 0.033(2) 0.022(2) 0.025(2) -0.0003(17) 0.0145(17) -0.0017(15)
C11 0.044(2) 0.020(2) 0.019(2) 0.0041(17) 0.0140(18) 0.0042(17)
C12 0.029(2) 0.025(2) 0.025(2) -0.0037(18) 0.0079(17) 0.0047(16)
C13 0.0260(19) 0.020(2) 0.030(2) -0.0027(18) 0.0101(17) -0.0025(15)
C14 0.035(2) 0.035(2) 0.032(3) 0.002(2) 0.0032(19) 0.0054(18)
C15 0.043(3) 0.057(3) 0.048(3) 0.019(3) 0.019(2) 0.006(2)
C16 0.070(3) 0.026(2) 0.095(5) -0.013(3) 0.061(3) -0.012(2)
C17 0.044(3) 0.025(2) 0.047(3) -0.003(2) 0.021(2) -0.0004(18)
C18 0.038(2) 0.044(3) 0.046(3) -0.004(2) 0.022(2) -0.001(2)
C19 0.035(3) 0.037(3) 0.119(6) -0.014(3) 0.031(3) -0.007(2)
C20 0.042(2) 0.031(3) 0.043(3) 0.000(2) -0.004(2) 0.0103(19)
C21 0.034(2) 0.040(3) 0.093(5) 0.013(3) 0.026(3) 0.006(2)
C22 0.093(4) 0.047(3) 0.065(4) 0.008(3) 0.053(4) 0.025(3)
C23 0.066(3) 0.051(3) 0.035(3) 0.005(2) 0.025(2) 0.019(3)

loop_
_atom_type_symbol
_atom_type_description
_atom_type_scat_dispersion_real
_atom_type_scat_dispersion_imag
_atom_type_scat_source
C C 0.0033 0.0016 'International Tables Vol C Tables 4.2.6.8 and 6.1.1.4'
H H 0.0000 0.0000 'International Tables Vol C Tables 4.2.6.8 and 6.1.1.4'
N N 0.0061 0.0033 'International Tables Vol C Tables 4.2.6.8 and 6.1.1.4'
O O 0.0106 0.0060 'International Tables Vol C Tables 4.2.6.8 and 6.1.1.4'
F F 0.0171 0.0103 'International Tables Vol C Tables 4.2.6.8 and 6.1.1.4'
S S 0.1246 0.1234 'International Tables Vol C Tables 4.2.6.8 and 6.1.1.4'
Bi Bi -4.1077 10.2566 'International Tables Vol C Tables 4.2.6.8 and 6.1.1.4'

loop_
_exptl_crystal_face_index_h
_exptl_crystal_face_index_k
_exptl_crystal_face_index_l
_exptl_crystal_face_perp_dist
0.00 0.00 1.00 0.0750
0.00 0.00 -1.00 0.0800
-1.00 0.00 0.00 0.0490
1.00 0.00 1.00 0.1250
-1.00 0.00 1.00 0.0850
1.00 0.00 -1.00 0.1340
0.00 -1.00 -1.00 0.0490
1.00 -1.00 -1.00 0.0990
1.00 -1.00 0.00 0.0910
0.00 1.00 0.00 0.0470
0.00 -1.00 0.00 0.0020

loop_
_geom_angle_atom_site_label_1
_geom_angle_atom_site_label_2
_geom_angle_atom_site_label_3
_geom_angle
_geom_angle_site_symmetry_1
_geom_angle_site_symmetry_3
_geom_angle_publ_flag
C8 Bi1 C1 90.21(15) . . ?
C8 Bi1 O5 88.20(13) . . ?
C1 Bi1 O5 85.23(13) . . ?
C8 Bi1 O4 85.32(13) . . ?
C1 Bi1 O4 84.25(12) . . ?
O5 Bi1 O4 167.61(10) . . ?
C2 N1 C9 132.0(3) . . ?
C2 N1 H1 114.0 . . ?
C9 N1 H1 114.0 . . ?
O3 S1 O2 115.0(2) . . ?
O3 S1 O1 115.02(19) . . ?
O2 S1 O1 115.3(2) . . ?
O3 S1 C15 102.5(2) . . ?
O2 S1 C15 103.9(2) . . ?
O1 S1 C15 102.5(2) . . ?
C6 C1 C2 119.4(4) . . ?
C6 C1 Bi1 117.7(3) . . ?
C2 C1 Bi1 123.0(3) . . ?
C23 O5 C20 110.6(3) . . ?
C23 O5 Bi1 127.1(3) . . ?
C20 O5 Bi1 121.4(3) . . ?
N1 C2 C1 125.8(3) . . ?
N1 C2 C3 116.0(3) . . ?
C1 C2 C3 118.1(4) . . ?
C19 O4 C16 106.3(4) . . ?
C19 O4 Bi1 122.1(3) . . ?
C16 O4 Bi1 120.3(3) . . ?
C4 C3 C2 120.6(4) . . ?
C4 C3 H3 119.7 . . ?
C2 C3 H3 119.7 . . ?
C5 C6 C1 123.1(4) . . ?
C5 C6 H6 118.5 . . ?
C1 C6 H6 118.5 . . ?
C6 C5 C4 116.6(4) . . ?
C6 C5 C7 121.9(4) . . ?
C4 C5 C7 121.5(4) . . ?
C3 C4 C5 122.3(4) . . ?
C3 C4 H4 118.9 . . ?
C5 C4 H4 118.9 . . ?
C9 C8 C13 118.8(4) . . ?
C9 C8 Bi1 123.5(3) . . ?
C13 C8 Bi1 117.6(3) . . ?
C5 C7 H00C 109.5 . . ?
C5 C7 H00D 109.5 . . ?
H00C C7 H00D 109.5 . . ?
C5 C7 H00E 109.5 . . ?
H00C C7 H00E 109.5 . . ?
H00D C7 H00E 109.5 . . ?
N1 C9 C10 116.6(3) . . ?
N1 C9 C8 125.2(4) . . ?
C10 C9 C8 118.2(3) . . ?
C11 C10 C9 121.3(4) . . ?
C11 C10 H10 119.3 . . ?
C9 C10 H10 119.3 . . ?
C10 C11 C12 121.7(4) . . ?
C10 C11 H11 119.2 . . ?
C12 C11 H11 119.2 . . ?
C13 C12 C11 116.9(4) . . ?
C13 C12 C14 122.6(4) . . ?
C11 C12 C14 120.5(4) . . ?
C12 C13 C8 123.0(4) . . ?
C12 C13 H13 118.5 . . ?
C8 C13 H13 118.5 . . ?
C12 C14 H00P 109.5 . . ?
C12 C14 H00Q 109.5 . . ?
H00P C14 H00Q 109.5 . . ?
C12 C14 H00R 109.5 . . ?
H00P C14 H00R 109.5 . . ?
H00Q C14 H00R 109.5 . . ?
F1 C15 F3 107.3(5) . . ?
F1 C15 F2 107.8(5) . . ?
F3 C15 F2 107.4(4) . . ?
F1 C15 S1 110.6(4) . . ?
F3 C15 S1 111.9(3) . . ?
F2 C15 S1 111.6(4) . . ?
O4 C16 C17 105.9(4) . . ?
O4 C16 H00S 110.5 . . ?
C17 C16 H00S 110.5 . . ?
O4 C16 H00T 110.5 . . ?
C17 C16 H00T 110.5 . . ?
H00S C16 H00T 108.7 . . ?
C16 C17 C18 104.2(4) . . ?
C16 C17 H00A 110.9 . . ?
C18 C17 H00A 110.9 . . ?
C16 C17 H00B 110.9 . . ?
C18 C17 H00B 110.9 . . ?
H00A C17 H00B 108.9 . . ?
C19 C18 C17 104.3(4) . . ?
C19 C18 H00H 110.9 . . ?
C17 C18 H00H 110.9 . . ?
C19 C18 H00J 110.9 . . ?
C17 C18 H00J 110.9 . . ?
H00H C18 H00J 108.9 . . ?
O4 C19 C18 109.0(4) . . ?
O4 C19 H00W 109.9 . . ?
C18 C19 H00W 109.9 . . ?
O4 C19 H19 109.9 . . ?
C18 C19 H19 109.9 . . ?
H00W C19 H19 108.3 . . ?
O5 C20 C21 104.8(4) . . ?
O5 C20 H00K 110.8 . . ?
C21 C20 H00K 110.8 . . ?
O5 C20 H00O 110.8 . . ?
C21 C20 H00O 110.8 . . ?
H00K C20 H00O 108.9 . . ?
C20 C21 C22 102.2(4) . . ?
C20 C21 H00U 111.3 . . ?
C22 C21 H00U 111.3 . . ?
C20 C21 H00V 111.3 . . ?
C22 C21 H00V 111.3 . . ?
H00U C21 H00V 109.2 . . ?
C21 C22 C23 104.1(5) . . ?
C21 C22 H22 110.9 . . ?
C23 C22 H22 110.9 . . ?
C21 C22 H00Z 110.9 . . ?
C23 C22 H00Z 110.9 . . ?
H22 C22 H00Z 109.0 . . ?
O5 C23 C22 105.0(4) . . ?
O5 C23 H00F 110.7 . . ?
C22 C23 H00F 110.7 . . ?
O5 C23 H00G 110.7 . . ?
C22 C23 H00G 110.7 . . ?
H00F C23 H00G 108.8 . . ?

loop_
_geom_bond_atom_site_label_1
_geom_bond_atom_site_label_2
_geom_bond_distance
_geom_bond_site_symmetry_2
_geom_bond_publ_flag
Bi1 C8 2.190(4) . ?
Bi1 C1 2.207(4) . ?
Bi1 O5 2.402(3) . ?
Bi1 O4 2.529(3) . ?
N1 C2 1.394(5) . ?
N1 C9 1.398(5) . ?
N1 H1 0.8800 . ?
F1 C15 1.323(7) . ?
S1 O3 1.435(3) . ?
S1 O2 1.438(4) . ?
S1 O1 1.449(3) . ?
S1 C15 1.823(5) . ?
C1 C6 1.396(6) . ?
C1 C2 1.397(6) . ?
O5 C23 1.420(6) . ?
O5 C20 1.465(5) . ?
F2 C15 1.327(6) . ?
C2 C3 1.408(5) . ?
O4 C19 1.414(5) . ?
O4 C16 1.433(5) . ?
C3 C4 1.378(6) . ?
C3 H3 0.9500 . ?
F3 C15 1.325(6) . ?
C6 C5 1.384(6) . ?
C6 H6 0.9500 . ?
C5 C4 1.390(6) . ?
C5 C7 1.502(6) . ?
C4 H4 0.9500 . ?
C8 C9 1.408(5) . ?
C8 C13 1.408(5) . ?
C7 H00C 0.9800 . ?
C7 H00D 0.9800 . ?
C7 H00E 0.9800 . ?
C9 C10 1.405(6) . ?
C10 C11 1.362(5) . ?
C10 H10 0.9500 . ?
C11 C12 1.413(6) . ?
C11 H11 0.9500 . ?
C12 C13 1.372(6) . ?
C12 C14 1.512(5) . ?
C13 H13 0.9500 . ?
C14 H00P 0.9800 . ?
C14 H00Q 0.9800 . ?
C14 H00R 0.9800 . ?
C16 C17 1.496(6) . ?
C16 H00S 0.9900 . ?
C16 H00T 0.9900 . ?
C17 C18 1.527(6) . ?
C17 H00A 0.9900 . ?
C17 H00B 0.9900 . ?
C18 C19 1.485(7) . ?
C18 H00H 0.9900 . ?
C18 H00J 0.9900 . ?
C19 H00W 0.9900 . ?
C19 H19 0.9900 . ?
C20 C21 1.497(7) . ?
C20 H00K 0.9900 . ?
C20 H00O 0.9900 . ?
C21 C22 1.507(8) . ?
C21 H00U 0.9900 . ?
C21 H00V 0.9900 . ?
C22 C23 1.510(7) . ?
C22 H22 0.9900 . ?
C22 H00Z 0.9900 . ?
C23 H00F 0.9900 . ?
C23 H00G 0.9900 . ?
